data_7159131
loop_
_publ_author_name
'Li, Liang'
'Li, Pengfei'
'Li, Tianhao'
'Zhang, Mingxiao'
'Liu, Wenjie'
'Li, Jing'
'Wang, Liang'
'Chen, Yue'

_publ_section_title
;
 Synthesis of the ABC ring system of kadlongilactones.
;
_journal_issue 8
_journal_name_full 'Organic &amp; biomolecular chemistry'
_journal_page_first 1704
_journal_page_last 1708
_journal_paper_doi 10.1039/d2ob01701f
_journal_volume 21
_journal_year 2023
_chemical_formula_sum 'C17 H24 O3'
_chemical_formula_weight 276.36
_space_group_crystal_system monoclinic
_space_group_IT_number 14
_space_group_name_Hall '-P 2ybc'
_space_group_name_H-M_alt 'P 1 21/c 1'
_atom_sites_solution_hydrogens geom
_audit_creation_method SHELXL-2018/3
_audit_update_record
;
2022-05-30 deposited with the CCDC.	2023-01-24 downloaded from the CCDC.
;
_cell_angle_alpha 90
_cell_angle_beta 98.6720(10)
_cell_angle_gamma 90
_cell_formula_units_Z 8
_cell_length_a 9.76750(10)
_cell_length_b 23.1204(2)
_cell_length_c 13.43730(10)
_cell_measurement_reflns_used 22531
_cell_measurement_temperature 298(2)
_cell_measurement_theta_max 66.54
_cell_measurement_theta_min 4.14
_cell_volume 2999.83(5)
_computing_cell_refinement 'Bruker SAINT'
_computing_data_collection 'Bruker APEX2'
_computing_data_reduction 'Bruker SAINT'
_computing_molecular_graphics 'Bruker SHELXTL'
_computing_publication_material 'Bruker SHELXTL'
_computing_structure_refinement 'SHELXL-2018/3 (Sheldrick, 2018)'
_computing_structure_solution 'SHELXT 2014/5 (Sheldrick, 2014)'
_diffrn_ambient_temperature 298(2)
_diffrn_measured_fraction_theta_full 0.990
_diffrn_measured_fraction_theta_max 0.990
_diffrn_measurement_device_type 'Bruker APEX-II CCD'
_diffrn_measurement_method '\f and \w scans'
_diffrn_radiation_type CuK\a
_diffrn_radiation_wavelength 1.54184
_diffrn_reflns_av_R_equivalents 0.0234
_diffrn_reflns_av_unetI/netI 0.0229
_diffrn_reflns_Laue_measured_fraction_full 0.990
_diffrn_reflns_Laue_measured_fraction_max 0.990
_diffrn_reflns_limit_h_max 11
_diffrn_reflns_limit_h_min -11
_diffrn_reflns_limit_k_max 27
_diffrn_reflns_limit_k_min -27
_diffrn_reflns_limit_l_max 11
_diffrn_reflns_limit_l_min -16
_diffrn_reflns_number 14038
_diffrn_reflns_point_group_measured_fraction_full 0.990
_diffrn_reflns_point_group_measured_fraction_max 0.990
_diffrn_reflns_theta_full 67.484
_diffrn_reflns_theta_max 67.484
_diffrn_reflns_theta_min 3.824
_exptl_absorpt_coefficient_mu 0.655
_exptl_absorpt_correction_T_max 0.9365
_exptl_absorpt_correction_T_min 0.8255
_exptl_absorpt_correction_type multi-scan
_exptl_absorpt_process_details '(SADABS; Bruker, 2008)'
_exptl_crystal_colour colourless
_exptl_crystal_density_diffrn 1.224
_exptl_crystal_description block
_exptl_crystal_F_000 1200
_exptl_crystal_size_max 0.180
_exptl_crystal_size_mid 0.110
_exptl_crystal_size_min 0.100
_refine_diff_density_max 0.279
_refine_diff_density_min -0.227
_refine_diff_density_rms 0.046
_refine_ls_extinction_method none
_refine_ls_goodness_of_fit_ref 1.044
_refine_ls_hydrogen_treatment constr
_refine_ls_matrix_type full
_refine_ls_number_parameters 367
_refine_ls_number_reflns 5356
_refine_ls_number_restraints 0
_refine_ls_restrained_S_all 1.044
_refine_ls_R_factor_all 0.0403
_refine_ls_R_factor_gt 0.0385
_refine_ls_shift/su_max 0.000
_refine_ls_shift/su_mean 0.000
_refine_ls_structure_factor_coef Fsqd
_refine_ls_weighting_details 'w=1/[\s^2^(Fo^2^)+(0.0487P)^2^+1.2013P] where P=(Fo^2^+2Fc^2^)/3'
_refine_ls_weighting_scheme calc
_refine_ls_wR_factor_gt 0.0980
_refine_ls_wR_factor_ref 0.0992
_reflns_Friedel_coverage 0.000
_reflns_number_gt 5045
_reflns_number_total 5356
_reflns_threshold_expression 'I > 2\s(I)'
_cod_data_source_file d2ob01701f2.cif
_cod_data_source_block shelx
_cod_depositor_comments 'Adding full bibliography for 7159130--7159137.cif.'
_cod_original_sg_symbol_H-M 'P 21/c'
_cod_database_code 7159131
_shelx_shelxl_version_number 2018/3
_shelx_space_group_comment
;
The symmetry employed for this shelxl refinement is uniquely defined
by the following loop, which should always be used as a source of
symmetry information in preference to the above space-group names.
They are only intended as comments.
;
_shelx_estimated_absorpt_t_min 0.891
_shelx_estimated_absorpt_t_max 0.937

loop_
_space_group_symop_operation_xyz
'x, y, z'
'-x, y+1/2, -z+1/2'
'-x, -y, -z'
'x, -y-1/2, z-1/2'

loop_
_atom_site_label
_atom_site_type_symbol
_atom_site_fract_x
_atom_site_fract_y
_atom_site_fract_z
_atom_site_U_iso_or_equiv
_atom_site_adp_type
_atom_site_occupancy
_atom_site_site_symmetry_order
_atom_site_calc_flag
_atom_site_refinement_flags_posn
_atom_site_refinement_flags_adp
_atom_site_refinement_flags_occupancy
_atom_site_disorder_assembly
_atom_site_disorder_group
C1 C -0.11412(14) 0.16370(6) 0.58561(10) 0.0260(3) Uani 1 1 d . . . . .
H1A H -0.087634 0.172691 0.520623 0.031 Uiso 1 1 calc R U . . .
H1B H -0.107712 0.122262 0.596645 0.031 Uiso 1 1 calc R U . . .
C2 C -0.25713(14) 0.18581(6) 0.59319(10) 0.0259(3) Uani 1 1 d . . . . .
H2 H -0.337727 0.168523 0.560893 0.031 Uiso 1 1 calc R U . . .
C3 C -0.25642(13) 0.23249(6) 0.65067(9) 0.0226(3) Uani 1 1 d . . . . .
C4 C -0.10954(12) 0.25088(5) 0.69066(9) 0.0183(2) Uani 1 1 d . . . . .
H4 H -0.084170 0.282452 0.648314 0.022 Uiso 1 1 calc R U . . .
C5 C -0.02420(12) 0.19719(5) 0.67131(9) 0.0189(3) Uani 1 1 d . . . . .
H5 H -0.018269 0.172989 0.731681 0.023 Uiso 1 1 calc R U . . .
C6 C 0.12298(12) 0.20796(5) 0.65340(8) 0.0181(3) Uani 1 1 d . . . . .
C7 C 0.19518(12) 0.26592(5) 0.67863(8) 0.0165(2) Uani 1 1 d . . . . .
H7 H 0.293814 0.257445 0.698536 0.020 Uiso 1 1 calc R U . . .
C8 C 0.15173(12) 0.30554(5) 0.76140(8) 0.0154(2) Uani 1 1 d . . . . .
H8 H 0.087519 0.334384 0.727397 0.019 Uiso 1 1 calc R U . . .
C9 C 0.07576(12) 0.27426(5) 0.83832(8) 0.0179(2) Uani 1 1 d . . . . .
H9A H 0.113073 0.235551 0.849825 0.021 Uiso 1 1 calc R U . . .
H9B H 0.091176 0.294932 0.901845 0.021 Uiso 1 1 calc R U . . .
C10 C -0.08056(12) 0.27062(5) 0.80049(9) 0.0195(3) Uani 1 1 d . . . . .
H10A H -0.122680 0.243614 0.842091 0.023 Uiso 1 1 calc R U . . .
H10B H -0.122231 0.308279 0.806655 0.023 Uiso 1 1 calc R U . . .
C11 C 0.28006(12) 0.33879(5) 0.81436(9) 0.0177(3) Uani 1 1 d . . . . .
C13 C 0.34850(13) 0.37726(5) 0.65135(9) 0.0201(3) Uani 1 1 d . . . . .
C14 C 0.21292(12) 0.36366(5) 0.58730(9) 0.0195(3) Uani 1 1 d . . . . .
H14A H 0.213363 0.379759 0.520687 0.023 Uiso 1 1 calc R U . . .
H14B H 0.139100 0.382377 0.616088 0.023 Uiso 1 1 calc R U . . .
C15 C 0.18193(12) 0.29889(5) 0.57727(9) 0.0190(3) Uani 1 1 d . . . . .
H15A H 0.244806 0.281605 0.536362 0.023 Uiso 1 1 calc R U . . .
H15B H 0.088528 0.293862 0.541912 0.023 Uiso 1 1 calc R U . . .
C16 C -0.37807(13) 0.26707(6) 0.67147(11) 0.0295(3) Uani 1 1 d . . . . .
H16A H -0.461258 0.251237 0.634289 0.044 Uiso 1 1 calc R U . . .
H16B H -0.367554 0.306468 0.651347 0.044 Uiso 1 1 calc R U . . .
H16C H -0.383599 0.265752 0.742163 0.044 Uiso 1 1 calc R U . . .
C17 C 0.37125(13) 0.30206(6) 0.89180(9) 0.0234(3) Uani 1 1 d . . . . .
H17A H 0.382262 0.264287 0.864411 0.035 Uiso 1 1 calc R U . . .
H17B H 0.328640 0.298669 0.951414 0.035 Uiso 1 1 calc R U . . .
H17C H 0.460336 0.320058 0.908395 0.035 Uiso 1 1 calc R U . . .
O1 O 0.18454(9) 0.17087(4) 0.61321(7) 0.0253(2) Uani 1 1 d . . . . .
O2 O 0.43741(10) 0.40516(5) 0.62010(7) 0.0345(2) Uani 1 1 d . . . . .
O3 O 0.37866(8) 0.35540(4) 0.74498(6) 0.01999(19) Uani 1 1 d . . . . .
C1A C 0.60170(14) 0.33780(6) 0.41330(10) 0.0262(3) Uani 1 1 d . . . . .
H1A1 H 0.564147 0.347965 0.473816 0.031 Uiso 1 1 calc R U . . .
H1A2 H 0.590661 0.296571 0.401375 0.031 Uiso 1 1 calc R U . . .
C2A C 0.75077(14) 0.35580(6) 0.42039(10) 0.0264(3) Uani 1 1 d . . . . .
H2A H 0.823679 0.335911 0.457946 0.032 Uiso 1 1 calc R U . . .
C3A C 0.76732(13) 0.40299(6) 0.36748(10) 0.0252(3) Uani 1 1 d . . . . .
C4A C 0.62845(13) 0.42553(5) 0.31612(9) 0.0209(3) Uani 1 1 d . . . . .
H4A H 0.598669 0.456631 0.357546 0.025 Uiso 1 1 calc R U . . .
C5A C 0.53284(13) 0.37321(5) 0.32175(9) 0.0201(3) Uani 1 1 d . . . . .
H5A H 0.538677 0.349634 0.261922 0.024 Uiso 1 1 calc R U . . .
C6A C 0.38058(13) 0.38582(5) 0.32189(9) 0.0195(3) Uani 1 1 d . . . . .
C7A C 0.31550(12) 0.44459(5) 0.29088(9) 0.0181(2) Uani 1 1 d . . . . .
H7A H 0.220779 0.436810 0.257993 0.022 Uiso 1 1 calc R U . . .
C8A C 0.38102(12) 0.48538(5) 0.22003(9) 0.0175(2) Uani 1 1 d . . . . .
H8A H 0.439200 0.512834 0.263014 0.021 Uiso 1 1 calc R U . . .
C9A C 0.47545(13) 0.45520(6) 0.15370(9) 0.0224(3) Uani 1 1 d . . . . .
H9A1 H 0.437652 0.417410 0.133911 0.027 Uiso 1 1 calc R U . . .
H9A2 H 0.477130 0.477759 0.093031 0.027 Uiso 1 1 calc R U . . .
C10A C 0.62378(13) 0.44815(6) 0.20899(10) 0.0239(3) Uani 1 1 d . . . . .
H10C H 0.673557 0.421592 0.171516 0.029 Uiso 1 1 calc R U . . .
H10D H 0.670483 0.485261 0.211250 0.029 Uiso 1 1 calc R U . . .
C11A C 0.26571(13) 0.52147(5) 0.15500(9) 0.0202(3) Uani 1 1 d . . . . .
C13A C 0.14082(13) 0.55002(5) 0.29956(10) 0.0237(3) Uani 1 1 d . . . . .
C14A C 0.26588(13) 0.54054(6) 0.37691(9) 0.0227(3) Uani 1 1 d . . . . .
H14C H 0.248796 0.556355 0.440762 0.027 Uiso 1 1 calc R U . . .
H14D H 0.343813 0.561161 0.356889 0.027 Uiso 1 1 calc R U . . .
C15A C 0.30295(13) 0.47639(6) 0.39059(9) 0.0219(3) Uani 1 1 d . . . . .
H15C H 0.232560 0.457353 0.422612 0.026 Uiso 1 1 calc R U . . .
H15D H 0.390241 0.473022 0.435411 0.026 Uiso 1 1 calc R U . . .
C16A C 0.89897(15) 0.43516(7) 0.36258(13) 0.0386(4) Uani 1 1 d . . . . .
H16D H 0.974904 0.414928 0.401145 0.058 Uiso 1 1 calc R U . . .
H16E H 0.892407 0.473310 0.389654 0.058 Uiso 1 1 calc R U . . .
H16F H 0.914097 0.437889 0.293779 0.058 Uiso 1 1 calc R U . . .
C17A C 0.19969(15) 0.48960(6) 0.06082(10) 0.0282(3) Uani 1 1 d . . . . .
H17D H 0.171404 0.451743 0.078880 0.042 Uiso 1 1 calc R U . . .
H17E H 0.265643 0.486156 0.014918 0.042 Uiso 1 1 calc R U . . .
H17F H 0.120356 0.510796 0.029224 0.042 Uiso 1 1 calc R U . . .
C18 C 0.23877(14) 0.39471(5) 0.86103(10) 0.0235(3) Uani 1 1 d . . . . .
H18A H 0.320432 0.414795 0.891577 0.035 Uiso 1 1 calc R U . . .
H18B H 0.181588 0.386110 0.911296 0.035 Uiso 1 1 calc R U . . .
H18C H 0.188185 0.418593 0.809722 0.035 Uiso 1 1 calc R U . . .
C18A C 0.32136(14) 0.58009(6) 0.12873(10) 0.0243(3) Uani 1 1 d . . . . .
H18D H 0.248587 0.601888 0.089724 0.036 Uiso 1 1 calc R U . . .
H18E H 0.395689 0.574643 0.090362 0.036 Uiso 1 1 calc R U . . .
H18F H 0.354915 0.600724 0.189520 0.036 Uiso 1 1 calc R U . . .
O1A O 0.30658(10) 0.34894(4) 0.35060(7) 0.0259(2) Uani 1 1 d . . . . .
O2A O 0.03393(11) 0.56987(5) 0.31964(8) 0.0391(3) Uani 1 1 d . . . . .
O3A O 0.14236(9) 0.53295(4) 0.20403(7) 0.0240(2) Uani 1 1 d . . . . .

loop_
_atom_site_aniso_label
_atom_site_aniso_U_11
_atom_site_aniso_U_22
_atom_site_aniso_U_33
_atom_site_aniso_U_23
_atom_site_aniso_U_13
_atom_site_aniso_U_12
C1 0.0269(7) 0.0290(7) 0.0211(6) -0.0072(5) 0.0007(5) -0.0073(5)
C2 0.0237(7) 0.0331(7) 0.0193(6) -0.0001(5) -0.0023(5) -0.0084(5)
C3 0.0207(6) 0.0289(7) 0.0174(6) 0.0060(5) -0.0002(5) -0.0029(5)
C4 0.0192(6) 0.0202(6) 0.0151(6) 0.0022(5) 0.0015(4) -0.0012(5)
C5 0.0231(6) 0.0186(6) 0.0143(5) -0.0008(5) 0.0005(5) -0.0020(5)
C6 0.0226(6) 0.0193(6) 0.0112(5) -0.0002(4) -0.0014(4) 0.0026(5)
C7 0.0160(5) 0.0193(6) 0.0138(6) -0.0009(4) 0.0007(4) 0.0006(4)
C8 0.0174(6) 0.0165(6) 0.0117(5) -0.0002(4) -0.0001(4) 0.0008(4)
C9 0.0232(6) 0.0186(6) 0.0116(5) -0.0008(4) 0.0020(4) -0.0014(5)
C10 0.0226(6) 0.0204(6) 0.0162(6) -0.0001(5) 0.0046(5) -0.0012(5)
C11 0.0197(6) 0.0202(6) 0.0133(5) -0.0002(5) 0.0022(4) -0.0021(5)
C13 0.0233(6) 0.0204(6) 0.0171(6) -0.0010(5) 0.0052(5) -0.0014(5)
C14 0.0209(6) 0.0230(6) 0.0146(6) 0.0035(5) 0.0032(4) 0.0001(5)
C15 0.0204(6) 0.0235(6) 0.0128(5) -0.0017(5) 0.0016(4) -0.0022(5)
C16 0.0212(6) 0.0364(8) 0.0299(7) 0.0044(6) 0.0009(5) 0.0004(6)
C17 0.0241(6) 0.0250(7) 0.0186(6) 0.0015(5) -0.0049(5) -0.0034(5)
O1 0.0276(5) 0.0224(5) 0.0259(5) -0.0078(4) 0.0038(4) 0.0017(4)
O2 0.0334(5) 0.0450(6) 0.0252(5) 0.0039(4) 0.0045(4) -0.0180(5)
O3 0.0183(4) 0.0250(5) 0.0163(4) 0.0009(3) 0.0013(3) -0.0026(3)
C1A 0.0302(7) 0.0227(7) 0.0238(7) 0.0038(5) -0.0020(5) 0.0037(5)
C2A 0.0270(7) 0.0277(7) 0.0222(6) -0.0037(5) -0.0034(5) 0.0087(5)
C3A 0.0231(6) 0.0269(7) 0.0247(7) -0.0058(5) 0.0005(5) 0.0038(5)
C4A 0.0209(6) 0.0190(6) 0.0226(6) -0.0023(5) 0.0027(5) 0.0017(5)
C5A 0.0249(6) 0.0168(6) 0.0179(6) -0.0011(5) 0.0005(5) 0.0011(5)
C6A 0.0257(6) 0.0185(6) 0.0137(5) -0.0017(4) 0.0005(5) -0.0020(5)
C7A 0.0180(6) 0.0188(6) 0.0169(6) 0.0002(5) 0.0003(4) -0.0002(5)
C8A 0.0198(6) 0.0170(6) 0.0151(6) 0.0000(4) 0.0005(4) -0.0005(5)
C9A 0.0295(7) 0.0214(6) 0.0170(6) 0.0012(5) 0.0055(5) 0.0032(5)
C10A 0.0248(6) 0.0225(6) 0.0258(7) 0.0016(5) 0.0085(5) 0.0031(5)
C11A 0.0214(6) 0.0210(6) 0.0173(6) 0.0007(5) -0.0001(5) 0.0013(5)
C13A 0.0248(7) 0.0185(6) 0.0287(7) 0.0028(5) 0.0066(5) 0.0033(5)
C14A 0.0240(6) 0.0234(6) 0.0211(6) -0.0042(5) 0.0050(5) 0.0019(5)
C15A 0.0233(6) 0.0247(7) 0.0179(6) 0.0015(5) 0.0041(5) 0.0036(5)
C16A 0.0238(7) 0.0422(9) 0.0480(9) 0.0001(7) -0.0004(6) 0.0008(6)
C17A 0.0315(7) 0.0290(7) 0.0210(6) -0.0009(5) -0.0063(5) -0.0005(6)
C18 0.0283(7) 0.0205(6) 0.0218(6) -0.0051(5) 0.0045(5) -0.0047(5)
C18A 0.0276(7) 0.0211(6) 0.0230(6) 0.0047(5) -0.0002(5) 0.0013(5)
O1A 0.0284(5) 0.0213(5) 0.0278(5) 0.0038(4) 0.0037(4) -0.0039(4)
O2A 0.0315(6) 0.0458(6) 0.0416(6) 0.0054(5) 0.0110(5) 0.0186(5)
O3A 0.0191(4) 0.0269(5) 0.0249(5) 0.0017(4) -0.0005(3) 0.0033(4)

loop_
_atom_type_symbol
_atom_type_description
_atom_type_scat_dispersion_real
_atom_type_scat_dispersion_imag
_atom_type_scat_source
C C 0.0181 0.0091 'International Tables Vol C Tables 4.2.6.8 and 6.1.1.4'
H H 0.0000 0.0000 'International Tables Vol C Tables 4.2.6.8 and 6.1.1.4'
O O 0.0492 0.0322 'International Tables Vol C Tables 4.2.6.8 and 6.1.1.4'

loop_
_geom_angle_atom_site_label_1
_geom_angle_atom_site_label_2
_geom_angle_atom_site_label_3
_geom_angle
_geom_angle_site_symmetry_1
_geom_angle_site_symmetry_3
_geom_angle_publ_flag
C2 C1 C5 102.01(10) . . ?
C2 C1 H1A 111.4 . . ?
C5 C1 H1A 111.4 . . ?
C2 C1 H1B 111.4 . . ?
C5 C1 H1B 111.4 . . ?
H1A C1 H1B 109.2 . . ?
C3 C2 C1 113.10(11) . . ?
C3 C2 H2 123.5 . . ?
C1 C2 H2 123.5 . . ?
C2 C3 C16 127.60(12) . . ?
C2 C3 C4 110.88(11) . . ?
C16 C3 C4 121.40(12) . . ?
C3 C4 C10 116.97(10) . . ?
C3 C4 C5 102.81(10) . . ?
C10 C4 C5 112.18(10) . . ?
C3 C4 H4 108.2 . . ?
C10 C4 H4 108.2 . . ?
C5 C4 H4 108.2 . . ?
C6 C5 C4 116.47(10) . . ?
C6 C5 C1 114.23(10) . . ?
C4 C5 C1 105.57(10) . . ?
C6 C5 H5 106.7 . . ?
C4 C5 H5 106.7 . . ?
C1 C5 H5 106.7 . . ?
O1 C6 C5 119.88(11) . . ?
O1 C6 C7 118.24(11) . . ?
C5 C6 C7 121.77(10) . . ?
C6 C7 C8 120.70(10) . . ?
C6 C7 C15 105.18(9) . . ?
C8 C7 C15 110.17(9) . . ?
C6 C7 H7 106.7 . . ?
C8 C7 H7 106.7 . . ?
C15 C7 H7 106.7 . . ?
C9 C8 C7 114.59(9) . . ?
C9 C8 C11 111.28(9) . . ?
C7 C8 C11 109.46(9) . . ?
C9 C8 H8 107.0 . . ?
C7 C8 H8 107.0 . . ?
C11 C8 H8 107.0 . . ?
C10 C9 C8 111.03(9) . . ?
C10 C9 H9A 109.4 . . ?
C8 C9 H9A 109.4 . . ?
C10 C9 H9B 109.4 . . ?
C8 C9 H9B 109.4 . . ?
H9A C9 H9B 108.0 . . ?
C4 C10 C9 111.43(10) . . ?
C4 C10 H10A 109.3 . . ?
C9 C10 H10A 109.3 . . ?
C4 C10 H10B 109.3 . . ?
C9 C10 H10B 109.3 . . ?
H10A C10 H10B 108.0 . . ?
O3 C11 C18 106.05(9) . . ?
O3 C11 C17 101.83(9) . . ?
C18 C11 C17 110.94(10) . . ?
O3 C11 C8 113.29(9) . . ?
C18 C11 C8 111.44(10) . . ?
C17 C11 C8 112.74(10) . . ?
O2 C13 O3 117.27(11) . . ?
O2 C13 C14 122.12(11) . . ?
O3 C13 C14 120.48(10) . . ?
C13 C14 C15 113.68(10) . . ?
C13 C14 H14A 108.8 . . ?
C15 C14 H14A 108.8 . . ?
C13 C14 H14B 108.8 . . ?
C15 C14 H14B 108.8 . . ?
H14A C14 H14B 107.7 . . ?
C14 C15 C7 114.52(10) . . ?
C14 C15 H15A 108.6 . . ?
C7 C15 H15A 108.6 . . ?
C14 C15 H15B 108.6 . . ?
C7 C15 H15B 108.6 . . ?
H15A C15 H15B 107.6 . . ?
C3 C16 H16A 109.5 . . ?
C3 C16 H16B 109.5 . . ?
H16A C16 H16B 109.5 . . ?
C3 C16 H16C 109.5 . . ?
H16A C16 H16C 109.5 . . ?
H16B C16 H16C 109.5 . . ?
C11 C17 H17A 109.5 . . ?
C11 C17 H17B 109.5 . . ?
H17A C17 H17B 109.5 . . ?
C11 C17 H17C 109.5 . . ?
H17A C17 H17C 109.5 . . ?
H17B C17 H17C 109.5 . . ?
C13 O3 C11 127.67(9) . . ?
C2A C1A C5A 101.83(11) . . ?
C2A C1A H1A1 111.4 . . ?
C5A C1A H1A1 111.4 . . ?
C2A C1A H1A2 111.4 . . ?
C5A C1A H1A2 111.4 . . ?
H1A1 C1A H1A2 109.3 . . ?
C3A C2A C1A 112.90(12) . . ?
C3A C2A H2A 123.5 . . ?
C1A C2A H2A 123.5 . . ?
C2A C3A C16A 127.47(13) . . ?
C2A C3A C4A 110.70(12) . . ?
C16A C3A C4A 121.63(12) . . ?
C3A C4A C10A 116.36(11) . . ?
C3A C4A C5A 102.43(10) . . ?
C10A C4A C5A 112.60(10) . . ?
C3A C4A H4A 108.4 . . ?
C10A C4A H4A 108.4 . . ?
C5A C4A H4A 108.4 . . ?
C6A C5A C4A 116.89(10) . . ?
C6A C5A C1A 114.23(10) . . ?
C4A C5A C1A 105.15(10) . . ?
C6A C5A H5A 106.6 . . ?
C4A C5A H5A 106.6 . . ?
C1A C5A H5A 106.6 . . ?
O1A C6A C5A 119.68(11) . . ?
O1A C6A C7A 117.76(11) . . ?
C5A C6A C7A 122.51(10) . . ?
C6A C7A C8A 121.04(10) . . ?
C6A C7A C15A 105.64(9) . . ?
C8A C7A C15A 109.71(10) . . ?
C6A C7A H7A 106.5 . . ?
C8A C7A H7A 106.5 . . ?
C15A C7A H7A 106.5 . . ?
C9A C8A C7A 114.78(10) . . ?
C9A C8A C11A 111.25(10) . . ?
C7A C8A C11A 109.91(10) . . ?
C9A C8A H8A 106.8 . . ?
C7A C8A H8A 106.8 . . ?
C11A C8A H8A 106.8 . . ?
C10A C9A C8A 111.81(10) . . ?
C10A C9A H9A1 109.3 . . ?
C8A C9A H9A1 109.3 . . ?
C10A C9A H9A2 109.3 . . ?
C8A C9A H9A2 109.3 . . ?
H9A1 C9A H9A2 107.9 . . ?
C4A C10A C9A 112.65(10) . . ?
C4A C10A H10C 109.1 . . ?
C9A C10A H10C 109.1 . . ?
C4A C10A H10D 109.1 . . ?
C9A C10A H10D 109.1 . . ?
H10C C10A H10D 107.8 . . ?
O3A C11A C17A 100.69(10) . . ?
O3A C11A C18A 106.64(10) . . ?
C17A C11A C18A 111.09(10) . . ?
O3A C11A C8A 114.44(10) . . ?
C17A C11A C8A 112.76(10) . . ?
C18A C11A C8A 110.71(10) . . ?
O2A C13A O3A 117.33(12) . . ?
O2A C13A C14A 122.91(13) . . ?
O3A C13A C14A 119.65(11) . . ?
C13A C14A C15A 112.26(11) . . ?
C13A C14A H14C 109.2 . . ?
C15A C14A H14C 109.2 . . ?
C13A C14A H14D 109.2 . . ?
C15A C14A H14D 109.2 . . ?
H14C C14A H14D 107.9 . . ?
C14A C15A C7A 113.83(10) . . ?
C14A C15A H15C 108.8 . . ?
C7A C15A H15C 108.8 . . ?
C14A C15A H15D 108.8 . . ?
C7A C15A H15D 108.8 . . ?
H15C C15A H15D 107.7 . . ?
C3A C16A H16D 109.5 . . ?
C3A C16A H16E 109.5 . . ?
H16D C16A H16E 109.5 . . ?
C3A C16A H16F 109.5 . . ?
H16D C16A H16F 109.5 . . ?
H16E C16A H16F 109.5 . . ?
C11A C17A H17D 109.5 . . ?
C11A C17A H17E 109.5 . . ?
H17D C17A H17E 109.5 . . ?
C11A C17A H17F 109.5 . . ?
H17D C17A H17F 109.5 . . ?
H17E C17A H17F 109.5 . . ?
C11 C18 H18A 109.5 . . ?
C11 C18 H18B 109.5 . . ?
H18A C18 H18B 109.5 . . ?
C11 C18 H18C 109.5 . . ?
H18A C18 H18C 109.5 . . ?
H18B C18 H18C 109.5 . . ?
C11A C18A H18D 109.5 . . ?
C11A C18A H18E 109.5 . . ?
H18D C18A H18E 109.5 . . ?
C11A C18A H18F 109.5 . . ?
H18D C18A H18F 109.5 . . ?
H18E C18A H18F 109.5 . . ?
C13A O3A C11A 127.13(10) . . ?

loop_
_geom_bond_atom_site_label_1
_geom_bond_atom_site_label_2
_geom_bond_distance
_geom_bond_site_symmetry_2
_geom_bond_publ_flag
C1 C2 1.5053(19) . ?
C1 C5 1.5466(16) . ?
C1 H1A 0.9700 . ?
C1 H1B 0.9700 . ?
C2 C3 1.327(2) . ?
C2 H2 0.9300 . ?
C3 C16 1.4931(19) . ?
C3 C4 1.5150(17) . ?
C4 C10 1.5298(16) . ?
C4 C5 1.5391(17) . ?
C4 H4 0.9800 . ?
C5 C6 1.5136(17) . ?
C5 H5 0.9800 . ?
C6 O1 1.2193(15) . ?
C6 C7 1.5284(16) . ?
C7 C8 1.5487(16) . ?
C7 C15 1.5490(16) . ?
C7 H7 0.9800 . ?
C8 C9 1.5405(16) . ?
C8 C11 1.5491(16) . ?
C8 H8 0.9800 . ?
C9 C10 1.5372(17) . ?
C9 H9A 0.9700 . ?
C9 H9B 0.9700 . ?
C10 H10A 0.9700 . ?
C10 H10B 0.9700 . ?
C11 O3 1.4883(14) . ?
C11 C18 1.5177(17) . ?
C11 C17 1.5225(16) . ?
C13 O2 1.2069(16) . ?
C13 O3 1.3465(15) . ?
C13 C14 1.4999(17) . ?
C14 C15 1.5297(17) . ?
C14 H14A 0.9700 . ?
C14 H14B 0.9700 . ?
C15 H15A 0.9700 . ?
C15 H15B 0.9700 . ?
C16 H16A 0.9600 . ?
C16 H16B 0.9600 . ?
C16 H16C 0.9600 . ?
C17 H17A 0.9600 . ?
C17 H17B 0.9600 . ?
C17 H17C 0.9600 . ?
C1A C2A 1.503(2) . ?
C1A C5A 1.5448(17) . ?
C1A H1A1 0.9700 . ?
C1A H1A2 0.9700 . ?
C2A C3A 1.325(2) . ?
C2A H2A 0.9300 . ?
C3A C16A 1.495(2) . ?
C3A C4A 1.5184(17) . ?
C4A C10A 1.5259(18) . ?
C4A C5A 1.5370(17) . ?
C4A H4A 0.9800 . ?
C5A C6A 1.5158(17) . ?
C5A H5A 0.9800 . ?
C6A O1A 1.2175(15) . ?
C6A C7A 1.5312(17) . ?
C7A C8A 1.5456(16) . ?
C7A C15A 1.5492(17) . ?
C7A H7A 0.9800 . ?
C8A C9A 1.5427(17) . ?
C8A C11A 1.5593(16) . ?
C8A H8A 0.9800 . ?
C9A C10A 1.5339(18) . ?
C9A H9A1 0.9700 . ?
C9A H9A2 0.9700 . ?
C10A H10C 0.9700 . ?
C10A H10D 0.9700 . ?
C11A O3A 1.4817(15) . ?
C11A C17A 1.5213(17) . ?
C11A C18A 1.5215(17) . ?
C13A O2A 1.2077(16) . ?
C13A O3A 1.3451(16) . ?
C13A C14A 1.4958(18) . ?
C14A C15A 1.5312(18) . ?
C14A H14C 0.9700 . ?
C14A H14D 0.9700 . ?
C15A H15C 0.9700 . ?
C15A H15D 0.9700 . ?
C16A H16D 0.9600 . ?
C16A H16E 0.9600 . ?
C16A H16F 0.9600 . ?
C17A H17D 0.9600 . ?
C17A H17E 0.9600 . ?
C17A H17F 0.9600 . ?
C18 H18A 0.9600 . ?
C18 H18B 0.9600 . ?
C18 H18C 0.9600 . ?
C18A H18D 0.9600 . ?
C18A H18E 0.9600 . ?
C18A H18F 0.9600 . ?
